data_2216226
loop_
_publ_author_name
'Wang, Chang-Lu'
'Zhang, Zhen-Heng'
'Jing, Zuo-Liang'

_publ_section_title
;
 (<i>E</i>)-<i>N</i>'-[(5-Methylthiophen-2-yl)methylene]isonicotinohydrazide
;
_journal_coeditor_code AT2489
_journal_issue 12
_journal_name_full 'Acta Crystallographica Section E'
_journal_page_first o4825
_journal_page_last o4825
_journal_paper_doi 10.1107/S1600536807059363
_journal_volume 63
_journal_year 2007
_chemical_formula_iupac 'C12 H11 N3 O S'
_chemical_formula_moiety 'C12 H11 N3 O S'
_chemical_formula_sum 'C12 H11 N3 O S'
_chemical_formula_weight 245.30
_chemical_name_systematic
;
(<i>E</i>)-<i>N</i>'-[(5-Methylthiophen-2-yl)methylene]isonicotinohydrazide
;
_space_group_IT_number 14
_symmetry_cell_setting monoclinic
_symmetry_space_group_name_Hall '-P 2ybc'
_symmetry_space_group_name_H-M 'P 1 21/c 1'
_atom_sites_solution_hydrogens geom
_atom_sites_solution_primary direct
_atom_sites_solution_secondary difmap
_audit_creation_method SHELXL-97
_cell_angle_alpha 90.00
_cell_angle_beta 97.309(7)
_cell_angle_gamma 90.00
_cell_formula_units_Z 4
_cell_length_a 19.172(7)
_cell_length_b 5.884(2)
_cell_length_c 10.273(4)
_cell_measurement_reflns_used 1387
_cell_measurement_temperature 294(2)
_cell_measurement_theta_max 24.62
_cell_measurement_theta_min 3.62
_cell_volume 1149.5(7)
_computing_cell_refinement 'SAINT  (Bruker, 1999)'
_computing_data_collection 'SMART (Bruker, 1999)'
_computing_data_reduction 'SAINT (Bruker, 1999)'
_computing_molecular_graphics 'SHELXTL (Bruker, 1997)'
_computing_publication_material 'SHELXTL (Bruker, 1997)'
_computing_structure_refinement 'SHELXL97 (Sheldrick, 1997)'
_computing_structure_solution 'SHELXS97 (Sheldrick, 1997)'
_diffrn_ambient_temperature 294(2)
_diffrn_measured_fraction_theta_full 1.000
_diffrn_measured_fraction_theta_max 1.000
_diffrn_measurement_device_type 'Bruker SMART CCD area-detector'
_diffrn_measurement_method '\f and \w scans'
_diffrn_radiation_monochromator graphite
_diffrn_radiation_source 'fine-focus sealed tube'
_diffrn_radiation_type MoK\a
_diffrn_radiation_wavelength 0.71073
_diffrn_reflns_av_R_equivalents 0.0534
_diffrn_reflns_av_sigmaI/netI 0.0534
_diffrn_reflns_limit_h_max 22
_diffrn_reflns_limit_h_min -16
_diffrn_reflns_limit_k_max 6
_diffrn_reflns_limit_k_min -7
_diffrn_reflns_limit_l_max 12
_diffrn_reflns_limit_l_min -11
_diffrn_reflns_number 5666
_diffrn_reflns_theta_full 25.02
_diffrn_reflns_theta_max 25.02
_diffrn_reflns_theta_min 1.07
_exptl_absorpt_coefficient_mu 0.267
_exptl_absorpt_correction_T_max 0.9585
_exptl_absorpt_correction_T_min 0.9386
_exptl_absorpt_correction_type multi-scan
_exptl_absorpt_process_details '(SADABS; Sheldrick, 1996)'
_exptl_crystal_colour yellow
_exptl_crystal_density_diffrn 1.418
_exptl_crystal_density_method 'not measured'
_exptl_crystal_description block
_exptl_crystal_F_000 512
_exptl_crystal_size_max 0.24
_exptl_crystal_size_mid 0.22
_exptl_crystal_size_min 0.16
_refine_diff_density_max 0.230
_refine_diff_density_min -0.263
_refine_ls_extinction_method none
_refine_ls_goodness_of_fit_ref 1.036
_refine_ls_hydrogen_treatment constr
_refine_ls_matrix_type full
_refine_ls_number_parameters 155
_refine_ls_number_reflns 2018
_refine_ls_number_restraints 0
_refine_ls_restrained_S_all 1.036
_refine_ls_R_factor_all 0.0753
_refine_ls_R_factor_gt 0.0428
_refine_ls_shift/su_max 0.004
_refine_ls_shift/su_mean 0.000
_refine_ls_structure_factor_coef Fsqd
_refine_ls_weighting_details 'calc w=1/[\s^2^(Fo^2^)+(0.0602P)^2^+0.0201P] where P=(Fo^2^+2Fc^2^)/3'
_refine_ls_weighting_scheme calc
_refine_ls_wR_factor_gt 0.0981
_refine_ls_wR_factor_ref 0.1152
_reflns_number_gt 1361
_reflns_number_total 2018
_reflns_threshold_expression I>2\s(I)
_cod_data_source_file at2489.cif
_cod_data_source_block I
_cod_original_cell_volume 1149.4(8)
_cod_original_sg_symbol_H-M 'P 21/c'
_cod_database_code 2216226
_cod_database_fobs_code 2216226

loop_
_symmetry_equiv_pos_as_xyz
'x, y, z'
'-x, y+1/2, -z+1/2'
'-x, -y, -z'
'x, -y-1/2, z-1/2'

loop_
_atom_site_type_symbol
_atom_site_label
_atom_site_fract_x
_atom_site_fract_y
_atom_site_fract_z
_atom_site_U_iso_or_equiv
_atom_site_adp_type
_atom_site_calc_flag
_atom_site_refinement_flags
_atom_site_occupancy
S S1 0.38071(4) 1.38538(11) 0.10139(6) 0.0449(2) Uani d . 1
O O1 0.20976(10) 0.7241(3) 0.18993(17) 0.0563(5) Uani d . 1
N N1 0.26629(10) 1.0178(3) 0.02564(19) 0.0406(5) Uani d . 1
N N2 0.21957(11) 0.8469(3) -0.01604(19) 0.0426(6) Uani d . 1
H H2 0.2071 0.8268 -0.0987 0.051 Uiso calc R 1
N N3 0.03831(13) 0.2277(4) -0.0882(2) 0.0545(6) Uani d . 1
C C1 0.47021(16) 1.7636(5) 0.1251(3) 0.0602(8) Uani d . 1
H H1A 0.5095 1.7888 0.0776 0.090 Uiso calc R 1
H H1B 0.4856 1.6820 0.2045 0.090 Uiso calc R 1
H H1C 0.4507 1.9072 0.1464 0.090 Uiso calc R 1
C C2 0.41553(13) 1.6283(4) 0.0427(3) 0.0414(6) Uani d . 1
C C3 0.38671(15) 1.6675(5) -0.0821(3) 0.0498(7) Uani d . 1
H H3 0.3982 1.7932 -0.1299 0.060 Uiso calc R 1
C C4 0.33807(15) 1.5035(5) -0.1333(3) 0.0493(7) Uani d . 1
H H4 0.3147 1.5076 -0.2183 0.059 Uiso calc R 1
C C5 0.32862(13) 1.3368(4) -0.0450(2) 0.0395(6) Uani d . 1
C C6 0.28111(13) 1.1477(4) -0.0664(3) 0.0430(7) Uani d . 1
H H6 0.2601 1.1187 -0.1514 0.052 Uiso calc R 1
C C7 0.19310(13) 0.7107(4) 0.0714(2) 0.0401(6) Uani d . 1
C C8 0.13952(13) 0.5436(4) 0.0116(2) 0.0369(6) Uani d . 1
C C9 0.09620(14) 0.5838(5) -0.1038(2) 0.0457(7) Uani d . 1
H H9 0.1004 0.7173 -0.1507 0.055 Uiso calc R 1
C C10 0.04682(15) 0.4237(5) -0.1483(3) 0.0553(8) Uani d . 1
H H10 0.0175 0.4544 -0.2255 0.066 Uiso calc R 1
C C11 0.08050(15) 0.1924(5) 0.0227(3) 0.0531(8) Uani d . 1
H H11 0.0759 0.0560 0.0666 0.064 Uiso calc R 1
C C12 0.13018(14) 0.3430(5) 0.0768(3) 0.0478(7) Uani d . 1
H H12 0.1573 0.3108 0.1563 0.057 Uiso calc R 1

loop_
_atom_site_aniso_label
_atom_site_aniso_U_11
_atom_site_aniso_U_22
_atom_site_aniso_U_33
_atom_site_aniso_U_12
_atom_site_aniso_U_13
_atom_site_aniso_U_23
S1 0.0546(5) 0.0465(4) 0.0323(4) -0.0060(3) 0.0004(3) 0.0045(3)
O1 0.0644(13) 0.0732(13) 0.0284(11) -0.0133(11) -0.0055(9) -0.0013(9)
N1 0.0410(13) 0.0488(13) 0.0311(12) -0.0031(11) 0.0010(10) -0.0061(10)
N2 0.0462(14) 0.0548(14) 0.0254(11) -0.0072(11) -0.0014(9) -0.0073(10)
N3 0.0580(16) 0.0593(16) 0.0455(15) -0.0120(13) 0.0040(12) -0.0078(12)
C1 0.071(2) 0.0535(18) 0.059(2) -0.0150(16) 0.0179(17) -0.0079(15)
C2 0.0477(16) 0.0377(14) 0.0411(16) 0.0024(13) 0.0146(13) -0.0001(12)
C3 0.064(2) 0.0433(16) 0.0447(17) 0.0023(15) 0.0180(14) 0.0085(13)
C4 0.0543(18) 0.0615(18) 0.0316(15) 0.0122(15) 0.0041(13) 0.0087(14)
C5 0.0394(15) 0.0480(16) 0.0302(14) 0.0054(13) 0.0013(11) -0.0005(12)
C6 0.0415(16) 0.0551(17) 0.0311(15) 0.0039(13) -0.0002(12) -0.0060(13)
C7 0.0398(16) 0.0491(15) 0.0304(15) 0.0055(13) 0.0008(12) -0.0043(12)
C8 0.0371(15) 0.0435(15) 0.0304(14) 0.0016(12) 0.0048(11) -0.0029(11)
C9 0.0511(17) 0.0485(17) 0.0358(16) -0.0054(13) -0.0020(13) 0.0021(12)
C10 0.0577(19) 0.067(2) 0.0387(17) -0.0083(16) -0.0043(14) -0.0012(14)
C11 0.060(2) 0.0494(17) 0.0508(19) -0.0045(15) 0.0089(15) 0.0009(14)
C12 0.0501(18) 0.0549(18) 0.0369(16) 0.0038(14) 0.0001(13) 0.0015(13)

loop_
_atom_type_symbol
_atom_type_description
_atom_type_scat_dispersion_real
_atom_type_scat_dispersion_imag
_atom_type_scat_source
C C 0.0033 0.0016 'International Tables Vol C Tables 4.2.6.8 and 6.1.1.4'
H H 0.0000 0.0000 'International Tables Vol C Tables 4.2.6.8 and 6.1.1.4'
N N 0.0061 0.0033 'International Tables Vol C Tables 4.2.6.8 and 6.1.1.4'
O O 0.0106 0.0060 'International Tables Vol C Tables 4.2.6.8 and 6.1.1.4'
S S 0.1246 0.1234 'International Tables Vol C Tables 4.2.6.8 and 6.1.1.4'

loop_
_geom_angle_atom_site_label_1
_geom_angle_atom_site_label_2
_geom_angle_atom_site_label_3
_geom_angle
C2 S1 C5 92.26(13)
C6 N1 N2 113.8(2)
C7 N2 N1 120.7(2)
C7 N2 H2 119.6
N1 N2 H2 119.6
C11 N3 C10 116.0(3)
C2 C1 H1A 109.5
C2 C1 H1B 109.5
H1A C1 H1B 109.5
C2 C1 H1C 109.5
H1A C1 H1C 109.5
H1B C1 H1C 109.5
C3 C2 C1 128.4(2)
C3 C2 S1 110.2(2)
C1 C2 S1 121.4(2)
C2 C3 C4 114.3(2)
C2 C3 H3 122.8
C4 C3 H3 122.8
C5 C4 C3 112.6(3)
C5 C4 H4 123.7
C3 C4 H4 123.7
C4 C5 C6 126.2(2)
C4 C5 S1 110.5(2)
C6 C5 S1 123.27(19)
N1 C6 C5 123.2(2)
N1 C6 H6 118.4
C5 C6 H6 118.4
O1 C7 N2 123.5(2)
O1 C7 C8 122.0(2)
N2 C7 C8 114.4(2)
C9 C8 C12 117.6(2)
C9 C8 C7 123.2(2)
C12 C8 C7 119.2(2)
C10 C9 C8 118.9(3)
C10 C9 H9 120.5
C8 C9 H9 120.5
N3 C10 C9 124.1(3)
N3 C10 H10 117.9
C9 C10 H10 117.9
N3 C11 C12 124.4(3)
N3 C11 H11 117.8
C12 C11 H11 117.8
C11 C12 C8 119.0(3)
C11 C12 H12 120.5
C8 C12 H12 120.5

loop_
_geom_bond_atom_site_label_1
_geom_bond_atom_site_label_2
_geom_bond_distance
S1 C2 1.719(2)
S1 C5 1.720(3)
O1 C7 1.222(3)
N1 C6 1.275(3)
N1 N2 1.378(3)
N2 C7 1.350(3)
N2 H2 0.8600
N3 C11 1.327(4)
N3 C10 1.328(4)
C1 C2 1.492(4)
C1 H1A 0.9600
C1 H1B 0.9600
C1 H1C 0.9600
C2 C3 1.349(4)
C3 C4 1.398(4)
C3 H3 0.9300
C4 C5 1.363(3)
C4 H4 0.9300
C5 C6 1.437(3)
C6 H6 0.9300
C7 C8 1.496(3)
C8 C9 1.379(3)
C8 C12 1.380(3)
C9 C10 1.372(4)
C9 H9 0.9300
C10 H10 0.9300
C11 C12 1.366(4)
C11 H11 0.9300
C12 H12 0.9300

loop_
_geom_hbond_atom_site_label_D
_geom_hbond_atom_site_label_H
_geom_hbond_atom_site_label_A
_geom_hbond_site_symmetry_A
_geom_hbond_distance_DH
_geom_hbond_distance_HA
_geom_hbond_distance_DA
_geom_hbond_angle_DHA
_geom_hbond_publ_flag
N2 H2 O1 4_575 0.86 2.20 3.031(3) 162.7 yes

loop_
_geom_torsion_atom_site_label_1
_geom_torsion_atom_site_label_2
_geom_torsion_atom_site_label_3
_geom_torsion_atom_site_label_4
_geom_torsion
C6 N1 N2 C7 -173.0(2)
C5 S1 C2 C3 1.1(2)
C5 S1 C2 C1 -178.4(2)
C1 C2 C3 C4 178.0(2)
S1 C2 C3 C4 -1.4(3)
C2 C3 C4 C5 1.0(3)
C3 C4 C5 C6 178.4(2)
C3 C4 C5 S1 -0.2(3)
C2 S1 C5 C4 -0.51(19)
C2 S1 C5 C6 -179.1(2)
N2 N1 C6 C5 180.0(2)
C4 C5 C6 N1 -168.5(2)
S1 C5 C6 N1 9.9(4)
N1 N2 C7 O1 -2.2(4)
N1 N2 C7 C8 176.13(19)
O1 C7 C8 C9 149.0(3)
N2 C7 C8 C9 -29.4(3)
O1 C7 C8 C12 -28.0(4)
N2 C7 C8 C12 153.6(2)
C12 C8 C9 C10 -0.5(4)
C7 C8 C9 C10 -177.5(2)
C11 N3 C10 C9 1.1(4)
C8 C9 C10 N3 -1.1(4)
C10 N3 C11 C12 0.5(4)
N3 C11 C12 C8 -2.0(4)
C9 C8 C12 C11 1.9(4)
C7 C8 C12 C11 179.1(2)

loop_
_cod_related_entry_id
_cod_related_entry_database
_cod_related_entry_code
1 ChemSpider 4580072
